data_4309157
loop_
_publ_author_name
'Dongfeng Li'
'Sean Parkin'
'Guangbin Wang'
'Gordon T. Yee'
'Andrey V. Prosvirin'
'Stephen M. Holmes'

_publ_contact_author_name 'Stephen M. Holmes'
_publ_section_title
;
Single-Molecule Magnets Constructed from Cyanometalates:
{[Tp*FeIII(CN)3MII(DMF)4]2[OTf]2}.2DMF (MII= Co, Ni)
;
_journal_name_full 'Inorganic Chemistry'
_journal_page_first 4903
_journal_page_last 4905
_journal_paper_doi 10.1021/ic048367i
_journal_volume 44
_journal_year 2005
_chemical_formula_moiety ((Tp*FeIII(CN)3-CoII(DMF)4)2-(OTf)2).2DMF
_chemical_formula_sum 'C68 H116 B2 Co2 F6 Fe2 N28 O16 S2'
_chemical_formula_weight 2011.19
_chemical_name_systematic
;
?
;
_space_group_IT_number 14
_symmetry_cell_setting monoclinic
_symmetry_space_group_name_Hall '-P 2yn'
_symmetry_space_group_name_H-M 'P 1 21/n 1'
_atom_sites_solution_hydrogens geom
_atom_sites_solution_primary direct
_atom_sites_solution_secondary difmap
_audit_creation_method SHELXL-97
_cell_angle_alpha 90.00
_cell_angle_beta 108.3940(7)
_cell_angle_gamma 90.00
_cell_formula_units_Z 2
_cell_length_a 15.3587(2)
_cell_length_b 13.1573(2)
_cell_length_c 24.1959(4)
_cell_measurement_reflns_used 11073
_cell_measurement_temperature 90.0(2)
_cell_measurement_theta_max 27.48
_cell_measurement_theta_min 1.00
_cell_volume 4639.68(12)
_computing_cell_refinement 'SCALEPACK (Otwinowski & Minor, 1997)'
_computing_data_collection 'COLLECT (Nonius, 1998)'
_computing_data_reduction 'DENZO-SMN (Otwinowski & Minor, 1997)'
_computing_molecular_graphics 'XP in SHELXTL (Sheldrick, 1994)'
_computing_publication_material
;
SHELX97-2 (Sheldrick, 1997) and local procedures
;
_computing_structure_refinement 'SHELXL-97 (Sheldrick, 1997)'
_computing_structure_solution 'SHELXS-97 (Sheldrick, 1990)'
_diffrn_ambient_temperature 90.0(2)
_diffrn_detector_area_resol_mean 18
_diffrn_measured_fraction_theta_full 1.000
_diffrn_measured_fraction_theta_max 1.000
_diffrn_measurement_device_type 'Nonius KappaCCD diffractometer'
_diffrn_measurement_method '\w scans at fixed \c == 55\%'
_diffrn_radiation_monochromator graphite
_diffrn_radiation_source 'fine-focus sealed tube'
_diffrn_radiation_type MoK\a
_diffrn_radiation_wavelength 0.71073
_diffrn_reflns_av_R_equivalents 0.0714
_diffrn_reflns_av_sigmaI/netI 0.0993
_diffrn_reflns_limit_h_max 19
_diffrn_reflns_limit_h_min -19
_diffrn_reflns_limit_k_max 17
_diffrn_reflns_limit_k_min -17
_diffrn_reflns_limit_l_max 31
_diffrn_reflns_limit_l_min -31
_diffrn_reflns_number 20724
_diffrn_reflns_theta_full 27.46
_diffrn_reflns_theta_max 27.46
_diffrn_reflns_theta_min 1.40
_exptl_absorpt_coefficient_mu 0.789
_exptl_absorpt_correction_T_max 0.9542
_exptl_absorpt_correction_T_min 0.7977
_exptl_absorpt_correction_type multi-scan
_exptl_absorpt_process_details 'Scalepack (Otwinowski & Minor, 1997)'
_exptl_crystal_colour red
_exptl_crystal_density_diffrn 1.440
_exptl_crystal_density_method 'not measured'
_exptl_crystal_description plate
_exptl_crystal_F_000 2100
_exptl_crystal_size_max 0.30
_exptl_crystal_size_mid 0.30
_exptl_crystal_size_min 0.06
_refine_diff_density_max .738
_refine_diff_density_min -.498
_refine_diff_density_rms .083
_refine_ls_extinction_method none
_refine_ls_goodness_of_fit_ref 1.019
_refine_ls_hydrogen_treatment constr
_refine_ls_matrix_type full
_refine_ls_number_parameters 634
_refine_ls_number_reflns 10613
_refine_ls_number_restraints 162
_refine_ls_restrained_S_all 1.022
_refine_ls_R_factor_all 0.1097
_refine_ls_R_factor_gt 0.0492
_refine_ls_shift/su_max 3.734
_refine_ls_shift/su_mean 0.058
_refine_ls_structure_factor_coef Fsqd
_refine_ls_weighting_details 'calc w==1/[\s^2^(Fo^2^)+(0.0453P)^2^+0.3644P] where P==(Fo^2^+2Fc^2^)/3'
_refine_ls_weighting_scheme calc
_refine_ls_wR_factor_gt 0.0938
_refine_ls_wR_factor_ref 0.1088
_reflns_number_gt 6471
_reflns_number_total 10613
_reflns_threshold_expression >2\s(I)
_cod_data_source_file ic048367isi20041124_115151_3.cif
_cod_data_source_block k04009
_cod_original_cell_volume 4639.67(12)
_cod_original_sg_symbol_H-M 'P 21/n'
_cod_database_code 4309157

loop_
_symmetry_equiv_pos_as_xyz
'x, y, z'
'-x+1/2, y+1/2, -z+1/2'
'-x, -y, -z'
'x-1/2, -y-1/2, z-1/2'

loop_
_atom_site_label
_atom_site_type_symbol
_atom_site_fract_x
_atom_site_fract_y
_atom_site_fract_z
_atom_site_U_iso_or_equiv
_atom_site_adp_type
_atom_site_occupancy
_atom_site_symmetry_multiplicity
_atom_site_calc_flag
_atom_site_refinement_flags
_atom_site_disorder_assembly
_atom_site_disorder_group
Fe1 Fe 0.11870(3) 0.71752(3) 0.095622(17) 0.01449(11) Uani 1 1 d . . .
B1 B 0.1878(2) 0.9371(3) 0.11308(14) 0.0169(8) Uani 1 1 d . . .
H1 H 0.2106 1.0088 0.1186 0.020 Uiso 1 1 calc R . .
Co1 Co 0.21278(3) 0.40691(3) -0.002279(16) 0.01481(11) Uani 1 1 d . . .
N1 N 0.07759(15) 0.82539(17) 0.14094(9) 0.0145(5) Uani 1 1 d . . .
N2 N 0.11911(15) 0.91829(17) 0.14625(9) 0.0137(5) Uani 1 1 d . . .
C1 C -0.0461(2) 0.7465(2) 0.17539(13) 0.0247(7) Uani 1 1 d . . .
H1A H -0.0871 0.7286 0.1366 0.037 Uiso 1 1 calc R . .
H1B H -0.0826 0.7684 0.1999 0.037 Uiso 1 1 calc R . .
H1C H -0.0093 0.6871 0.1930 0.037 Uiso 1 1 calc R . .
C2 C 0.01598(19) 0.8311(2) 0.17026(12) 0.0171(7) Uani 1 1 d . . .
C3 C 0.01957(19) 0.9273(2) 0.19428(12) 0.0187(7) Uani 1 1 d . . .
H3 H -0.0159 0.9514 0.2174 0.022 Uiso 1 1 calc R . .
C4 C 0.08460(19) 0.9815(2) 0.17819(12) 0.0167(7) Uani 1 1 d . . .
C5 C 0.1162(2) 1.0885(2) 0.19133(13) 0.0229(7) Uani 1 1 d . . .
H5A H 0.1787 1.0889 0.2189 0.034 Uiso 1 1 calc R . .
H5B H 0.0751 1.1243 0.2085 0.034 Uiso 1 1 calc R . .
H5C H 0.1158 1.1227 0.1552 0.034 Uiso 1 1 calc R . .
N3 N 0.10815(15) 0.81725(17) 0.03219(10) 0.0147(5) Uani 1 1 d . . .
N4 N 0.13726(15) 0.91528(17) 0.04829(10) 0.0159(5) Uani 1 1 d . . .
C6 C 0.0324(2) 0.7255(2) -0.06143(12) 0.0273(8) Uani 1 1 d . . .
H6A H 0.0765 0.6694 -0.0501 0.041 Uiso 1 1 calc R . .
H6B H 0.0195 0.7401 -0.1030 0.041 Uiso 1 1 calc R . .
H6C H -0.0247 0.7062 -0.0541 0.041 Uiso 1 1 calc R . .
C7 C 0.0717(2) 0.8179(2) -0.02658(12) 0.0194(7) Uani 1 1 d . . .
C8 C 0.0762(2) 0.9157(2) -0.04684(13) 0.0246(7) Uani 1 1 d . . .
H8 H 0.0549 0.9374 -0.0863 0.030 Uiso 1 1 calc R . .
C9 C 0.1174(2) 0.9755(2) 0.00100(13) 0.0215(7) Uani 1 1 d . . .
C10 C 0.1369(2) 1.0874(2) 0.00492(14) 0.0300(8) Uani 1 1 d . . .
H10A H 0.1155 1.1172 0.0354 0.045 Uiso 1 1 calc R . .
H10B H 0.1049 1.1195 -0.0325 0.045 Uiso 1 1 calc R . .
H10C H 0.2031 1.0985 0.0144 0.045 Uiso 1 1 calc R . .
N5 N 0.24900(15) 0.75953(17) 0.13203(9) 0.0150(5) Uani 1 1 d . . .
N6 N 0.26757(15) 0.86204(17) 0.13414(10) 0.0155(5) Uani 1 1 d . . .
C11 C 0.3419(2) 0.5978(2) 0.15581(12) 0.0232(7) Uani 1 1 d . . .
H11A H 0.2960 0.5684 0.1715 0.035 Uiso 1 1 calc R . .
H11B H 0.4035 0.5812 0.1816 0.035 Uiso 1 1 calc R . .
H11C H 0.3337 0.5699 0.1169 0.035 Uiso 1 1 calc R . .
C12 C 0.33047(19) 0.7107(2) 0.15182(12) 0.0170(7) Uani 1 1 d . . .
C13 C 0.4004(2) 0.7828(2) 0.16634(12) 0.0200(7) Uani 1 1 d . . .
H13 H 0.4643 0.7696 0.1817 0.024 Uiso 1 1 calc R . .
C14 C 0.3595(2) 0.8771(2) 0.15425(12) 0.0191(7) Uani 1 1 d . . .
C15 C 0.4016(2) 0.9809(2) 0.16055(14) 0.0276(8) Uani 1 1 d . . .
H15A H 0.3740 1.0197 0.1247 0.041 Uiso 1 1 calc R . .
H15B H 0.4678 0.9748 0.1677 0.041 Uiso 1 1 calc R . .
H15C H 0.3904 1.0161 0.1934 0.041 Uiso 1 1 calc R . .
C16 C -0.0044(2) 0.6703(2) 0.05903(12) 0.0158(6) Uani 1 1 d . . .
N7 N -0.07737(17) 0.63999(18) 0.03730(10) 0.0171(5) Uani 1 1 d . . .
C17 C 0.12647(19) 0.6235(2) 0.15778(12) 0.0173(7) Uani 1 1 d . . .
N8 N 0.12940(17) 0.56730(19) 0.19532(11) 0.0256(6) Uani 1 1 d . . .
C18 C 0.15412(19) 0.6074(2) 0.05549(12) 0.0160(6) Uani 1 1 d . . .
N9 N 0.17482(16) 0.53741(18) 0.03307(10) 0.0174(6) Uani 1 1 d . . .
O1A O 0.23069(13) 0.32527(14) 0.07573(8) 0.0203(5) Uani 1 1 d . . .
C1A C 0.21047(19) 0.3495(2) 0.11998(12) 0.0185(7) Uani 1 1 d . . .
H1A1 H 0.1656 0.4009 0.1165 0.022 Uiso 1 1 calc R . .
N1A N 0.24856(16) 0.30701(18) 0.17178(10) 0.0190(6) Uani 1 1 d . . .
C2A C 0.3216(2) 0.2326(2) 0.18034(13) 0.0291(8) Uani 1 1 d . . .
H2A1 H 0.3171 0.2004 0.1430 0.044 Uiso 1 1 calc R . .
H2A2 H 0.3157 0.1806 0.2080 0.044 Uiso 1 1 calc R . .
H2A3 H 0.3812 0.2665 0.1958 0.044 Uiso 1 1 calc R . .
C3A C 0.2252(2) 0.3383(2) 0.22281(12) 0.0240(7) Uani 1 1 d . . .
H3A1 H 0.2796 0.3665 0.2518 0.036 Uiso 1 1 calc R . .
H3A2 H 0.2032 0.2794 0.2394 0.036 Uiso 1 1 calc R . .
H3A3 H 0.1769 0.3901 0.2117 0.036 Uiso 1 1 calc R . .
O1B O 0.25089(13) 0.27605(14) -0.03776(8) 0.0198(5) Uani 1 1 d . . .
C1B C 0.3022(2) 0.2754(2) -0.06824(13) 0.0249(7) Uani 1 1 d . . .
H1B1 H 0.3351 0.3359 -0.0698 0.030 Uiso 1 1 calc R . .
N1B N 0.31461(18) 0.1973(2) -0.09860(11) 0.0276(6) Uani 1 1 d . . .
C2B C 0.2664(3) 0.1052(3) -0.0993(2) 0.0756(16) Uani 1 1 d . . .
H2B1 H 0.3043 0.0590 -0.0697 0.113 Uiso 1 1 calc R . .
H2B2 H 0.2523 0.0735 -0.1378 0.113 Uiso 1 1 calc R . .
H2B3 H 0.2091 0.1195 -0.0910 0.113 Uiso 1 1 calc R . .
C3B C 0.3816(3) 0.1996(3) -0.13005(17) 0.0571(12) Uani 1 1 d . . .
H3B1 H 0.4076 0.2680 -0.1279 0.086 Uiso 1 1 calc R . .
H3B2 H 0.3513 0.1815 -0.1709 0.086 Uiso 1 1 calc R . .
H3B3 H 0.4307 0.1508 -0.1125 0.086 Uiso 1 1 calc R . .
O1C O 0.35467(13) 0.44312(15) 0.03279(8) 0.0221(5) Uani 1 1 d . . .
C1C C 0.4054(2) 0.3798(2) 0.06677(13) 0.0244(7) Uani 1 1 d . . .
H1C1 H 0.3818 0.3133 0.0677 0.029 Uiso 1 1 calc R . .
N1C N 0.48906(18) 0.3990(2) 0.10133(11) 0.0303(7) Uani 1 1 d . . .
C2C C 0.5336(2) 0.4965(3) 0.10060(15) 0.0431(10) Uani 1 1 d . . .
H2C1 H 0.4873 0.5474 0.0816 0.065 Uiso 1 1 calc R . .
H2C2 H 0.5778 0.4898 0.0791 0.065 Uiso 1 1 calc R . .
H2C3 H 0.5658 0.5179 0.1406 0.065 Uiso 1 1 calc R . .
C3C C 0.5433(2) 0.3199(3) 0.13939(15) 0.0399(9) Uani 1 1 d . . .
H3C1 H 0.5040 0.2615 0.1398 0.060 Uiso 1 1 calc R . .
H3C2 H 0.5691 0.3467 0.1790 0.060 Uiso 1 1 calc R . .
H3C3 H 0.5933 0.2985 0.1249 0.060 Uiso 1 1 calc R . .
O1D O 0.21050(13) 0.48817(14) -0.07684(8) 0.0195(5) Uani 1 1 d . . .
C1D C 0.1398(2) 0.5160(2) -0.11553(12) 0.0202(7) Uani 1 1 d . . .
H1D H 0.0829 0.4871 -0.1158 0.024 Uiso 1 1 calc R . .
N1D N 0.13894(16) 0.58330(18) -0.15622(10) 0.0198(6) Uani 1 1 d . . .
C2D C 0.2230(2) 0.6319(2) -0.15820(14) 0.0300(8) Uani 1 1 d . . .
H2D1 H 0.2741 0.6113 -0.1241 0.045 Uiso 1 1 calc R . .
H2D2 H 0.2158 0.7059 -0.1581 0.045 Uiso 1 1 calc R . .
H2D3 H 0.2358 0.6112 -0.1938 0.045 Uiso 1 1 calc R . .
C3D C 0.0547(2) 0.6110(2) -0.20167(13) 0.0327(8) Uani 1 1 d . . .
H3D1 H 0.0031 0.5733 -0.1960 0.049 Uiso 1 1 calc R . .
H3D2 H 0.0604 0.5941 -0.2398 0.049 Uiso 1 1 calc R . .
H3D3 H 0.0440 0.6841 -0.1998 0.049 Uiso 1 1 calc R . .
S1E S 0.82568(6) 0.08568(6) 0.22886(3) 0.0255(2) Uani 1 1 d . . .
O1E O 0.83531(16) -0.02094(16) 0.24321(10) 0.0389(6) Uani 1 1 d . . .
O2E O 0.79521(18) 0.10913(16) 0.16772(9) 0.0408(6) Uani 1 1 d . . .
O3E O 0.89808(15) 0.14932(18) 0.26374(10) 0.0405(6) Uani 1 1 d . . .
C1E C 0.7272(2) 0.1212(3) 0.25167(15) 0.0320(8) Uani 1 1 d . . .
F1E F 0.65284(13) 0.06892(16) 0.22319(10) 0.0544(6) Uani 1 1 d . . .
F2E F 0.70715(13) 0.21994(14) 0.24221(9) 0.0442(5) Uani 1 1 d . . .
F3E F 0.74282(13) 0.10452(13) 0.30836(8) 0.0389(5) Uani 1 1 d . . .
O1F O 0.4862(5) 0.1638(5) 0.0243(4) 0.148(3) Uani 0.714(4) 1 d PDU A 1
H1F H 0.4590 0.1202 0.0382 0.222 Uiso 0.714(4) 1 calc PR A 1
C1F C 0.5649(4) 0.1372(6) 0.0325(3) 0.073(2) Uani 0.714(4) 1 d PDU A 1
H1F H 0.5874 0.0739 0.0501 0.088 Uiso 0.714(4) 1 calc PR A 1
N1F N 0.6185(6) 0.2030(7) 0.0151(7) 0.059(2) Uani 0.714(4) 1 d PDU A 1
C2F C 0.5844(5) 0.3008(5) -0.0071(3) 0.0579(18) Uani 0.714(4) 1 d PDU A 1
H2F1 H 0.5655 0.2996 -0.0498 0.087 Uiso 0.714(4) 1 calc PR A 1
H2F2 H 0.6328 0.3517 0.0076 0.087 Uiso 0.714(4) 1 calc PR A 1
H2F3 H 0.5316 0.3182 0.0056 0.087 Uiso 0.714(4) 1 calc PR A 1
C3F C 0.7135(4) 0.1849(6) 0.0238(3) 0.069(2) Uani 0.714(4) 1 d PDU A 1
H3F1 H 0.7399 0.1467 0.0600 0.103 Uiso 0.714(4) 1 calc PR A 1
H3F2 H 0.7456 0.2499 0.0264 0.103 Uiso 0.714(4) 1 calc PR A 1
H3F3 H 0.7202 0.1455 -0.0090 0.103 Uiso 0.714(4) 1 calc PR A 1
O1F' O 0.5047(6) 0.3202(7) -0.0084(4) 0.045(3) Uani 0.286(4) 1 d PDU A 2
H1F' H 0.4529 0.3158 -0.0339 0.067 Uiso 0.286(4) 1 calc PR A 2
C1F' C 0.5385(12) 0.2382(15) 0.0012(9) 0.094(5) Uani 0.286(4) 1 d PDU A 2
H1F' H 0.4972 0.1827 -0.0039 0.112 Uiso 0.286(4) 1 calc PR A 2
N1F' N 0.6275(15) 0.2149(16) 0.0181(19) 0.054(5) Uani 0.286(4) 1 d PDU A 2
C2F' C 0.6827(12) 0.2833(12) -0.0031(7) 0.071(5) Uani 0.286(4) 1 d PDU A 2
H2F4 H 0.7134 0.2454 -0.0265 0.106 Uiso 0.286(4) 1 calc PR A 2
H2F5 H 0.7289 0.3151 0.0300 0.106 Uiso 0.286(4) 1 calc PR A 2
H2F6 H 0.6435 0.3359 -0.0271 0.106 Uiso 0.286(4) 1 calc PR A 2
C3F' C 0.6587(16) 0.1144(13) 0.0139(9) 0.117(7) Uani 0.286(4) 1 d PDU A 2
H3F4 H 0.7061 0.0963 0.0504 0.176 Uiso 0.286(4) 1 calc PR A 2
H3F5 H 0.6842 0.1105 -0.0183 0.176 Uiso 0.286(4) 1 calc PR A 2
H3F6 H 0.6071 0.0670 0.0069 0.176 Uiso 0.286(4) 1 calc PR A 2

loop_
_atom_site_aniso_label
_atom_site_aniso_U_11
_atom_site_aniso_U_22
_atom_site_aniso_U_33
_atom_site_aniso_U_23
_atom_site_aniso_U_13
_atom_site_aniso_U_12
Fe1 0.0160(2) 0.0143(2) 0.0128(2) -0.00017(18) 0.00399(17) 0.00086(19)
B1 0.0177(18) 0.0128(18) 0.0187(19) -0.0013(14) 0.0037(15) -0.0035(15)
Co1 0.0160(2) 0.0149(2) 0.0129(2) -0.00070(17) 0.00373(16) 0.00116(18)
N1 0.0156(13) 0.0130(13) 0.0139(13) -0.0018(10) 0.0030(10) -0.0005(11)
N2 0.0175(13) 0.0113(13) 0.0115(12) -0.0014(10) 0.0037(10) -0.0010(11)
C1 0.0256(18) 0.0275(19) 0.0250(18) -0.0049(15) 0.0137(15) -0.0022(15)
C2 0.0137(15) 0.0221(17) 0.0148(16) 0.0027(13) 0.0035(13) 0.0034(13)
C3 0.0184(16) 0.0235(18) 0.0148(16) -0.0018(13) 0.0062(13) 0.0047(14)
C4 0.0187(16) 0.0173(16) 0.0119(15) 0.0000(13) 0.0015(13) 0.0061(14)
C5 0.0317(18) 0.0169(17) 0.0208(17) -0.0038(14) 0.0091(14) 0.0032(15)
N3 0.0198(13) 0.0107(13) 0.0145(13) -0.0007(10) 0.0066(11) -0.0005(11)
N4 0.0193(13) 0.0142(13) 0.0142(13) 0.0005(11) 0.0056(10) -0.0015(11)
C6 0.0338(19) 0.030(2) 0.0143(16) -0.0004(14) 0.0024(14) -0.0011(16)
C7 0.0187(16) 0.0238(18) 0.0136(16) 0.0012(13) 0.0021(13) 0.0013(14)
C8 0.0273(18) 0.0268(19) 0.0175(16) 0.0093(15) 0.0040(14) 0.0008(15)
C9 0.0222(17) 0.0236(18) 0.0191(17) 0.0069(14) 0.0070(14) 0.0016(15)
C10 0.040(2) 0.0205(18) 0.0309(19) 0.0080(15) 0.0130(16) -0.0003(16)
N5 0.0170(13) 0.0145(14) 0.0128(13) -0.0015(10) 0.0039(10) 0.0003(11)
N6 0.0167(13) 0.0123(13) 0.0181(13) -0.0029(11) 0.0062(11) -0.0009(11)
C11 0.0201(17) 0.0252(18) 0.0198(17) -0.0030(14) 0.0001(13) 0.0076(15)
C12 0.0174(16) 0.0189(16) 0.0143(15) -0.0019(13) 0.0044(13) 0.0048(14)
C13 0.0142(16) 0.0262(18) 0.0177(16) -0.0061(14) 0.0024(13) 0.0027(14)
C14 0.0185(17) 0.0236(18) 0.0158(16) -0.0049(13) 0.0062(13) -0.0001(14)
C15 0.0201(18) 0.0239(19) 0.038(2) -0.0079(15) 0.0081(15) -0.0055(15)
C16 0.0216(17) 0.0134(16) 0.0137(16) 0.0008(13) 0.0072(13) 0.0058(14)
N7 0.0195(14) 0.0159(14) 0.0152(13) -0.0014(11) 0.0043(11) -0.0012(12)
C17 0.0168(16) 0.0136(16) 0.0199(17) -0.0059(13) 0.0037(13) -0.0008(13)
N8 0.0342(17) 0.0228(15) 0.0224(15) 0.0005(12) 0.0127(13) 0.0003(13)
C18 0.0146(15) 0.0201(18) 0.0100(15) 0.0035(13) -0.0008(12) -0.0020(13)
N9 0.0194(14) 0.0175(14) 0.0141(13) 0.0006(11) 0.0034(11) 0.0017(12)
O1A 0.0257(12) 0.0195(12) 0.0150(11) 0.0015(9) 0.0054(9) 0.0035(10)
C1A 0.0182(16) 0.0145(16) 0.0211(17) 0.0012(13) 0.0039(13) -0.0008(13)
N1A 0.0255(14) 0.0181(14) 0.0127(13) 0.0011(11) 0.0049(11) -0.0003(12)
C2A 0.0310(19) 0.031(2) 0.0255(18) 0.0101(15) 0.0088(15) 0.0080(16)
C3A 0.039(2) 0.0209(18) 0.0133(16) 0.0004(13) 0.0098(14) -0.0020(16)
O1B 0.0217(11) 0.0196(12) 0.0211(11) -0.0011(9) 0.0112(10) 0.0012(10)
C1B 0.0323(19) 0.0159(17) 0.0270(18) 0.0041(14) 0.0101(16) 0.0045(15)
N1B 0.0371(17) 0.0248(16) 0.0237(15) -0.0022(12) 0.0135(13) 0.0090(13)
C2B 0.061(3) 0.038(3) 0.136(5) -0.048(3) 0.042(3) -0.012(2)
C3B 0.085(3) 0.051(3) 0.056(3) 0.013(2) 0.052(3) 0.030(2)
O1C 0.0189(11) 0.0210(12) 0.0227(12) 0.0019(10) 0.0015(9) 0.0003(10)
C1C 0.0226(18) 0.0248(19) 0.0264(18) 0.0008(15) 0.0084(15) 0.0017(15)
N1C 0.0228(15) 0.0328(18) 0.0293(16) 0.0036(13) -0.0003(13) -0.0028(13)
C2C 0.033(2) 0.037(2) 0.045(2) -0.0021(18) -0.0066(18) -0.0149(18)
C3C 0.025(2) 0.048(2) 0.041(2) 0.0132(19) 0.0019(17) 0.0052(18)
O1D 0.0218(12) 0.0190(12) 0.0175(11) 0.0028(9) 0.0061(10) 0.0017(9)
C1D 0.0236(18) 0.0208(17) 0.0176(17) -0.0023(14) 0.0085(14) -0.0033(14)
N1D 0.0213(14) 0.0199(14) 0.0182(14) 0.0041(11) 0.0063(11) 0.0033(12)
C2D 0.034(2) 0.0245(19) 0.035(2) 0.0079(16) 0.0150(16) -0.0014(16)
C3D 0.032(2) 0.036(2) 0.0264(19) 0.0109(16) 0.0042(16) 0.0041(17)
S1E 0.0316(5) 0.0225(5) 0.0266(5) 0.0014(4) 0.0153(4) 0.0034(4)
O1E 0.0599(17) 0.0228(13) 0.0458(15) 0.0117(11) 0.0338(13) 0.0154(12)
O2E 0.0753(19) 0.0282(14) 0.0248(13) 0.0020(11) 0.0243(13) -0.0012(13)
O3E 0.0280(13) 0.0475(16) 0.0461(15) -0.0056(13) 0.0117(12) -0.0084(12)
C1E 0.031(2) 0.026(2) 0.041(2) 0.0107(17) 0.0151(17) 0.0045(17)
F1E 0.0252(12) 0.0595(15) 0.0712(16) 0.0100(12) 0.0048(11) -0.0120(11)
F2E 0.0498(13) 0.0323(12) 0.0630(15) 0.0207(11) 0.0354(12) 0.0192(10)
F3E 0.0541(13) 0.0348(12) 0.0401(12) 0.0093(10) 0.0326(10) 0.0077(10)
O1F 0.125(5) 0.151(6) 0.170(7) -0.011(5) 0.052(5) -0.030(5)
C1F 0.025(3) 0.099(5) 0.104(5) 0.011(4) 0.034(4) 0.015(4)
N1F 0.046(4) 0.078(5) 0.048(4) 0.007(4) 0.007(4) 0.028(4)
C2F 0.067(5) 0.064(4) 0.048(4) 0.008(3) 0.025(3) 0.008(4)
C3F 0.044(4) 0.099(6) 0.065(4) 0.027(4) 0.021(3) 0.028(4)
O1F' 0.037(6) 0.054(6) 0.050(6) 0.025(5) 0.022(5) 0.036(5)
C1F' 0.074(8) 0.114(9) 0.091(9) -0.013(9) 0.025(8) -0.016(8)
N1F' 0.040(7) 0.065(8) 0.065(9) 0.012(8) 0.027(7) -0.018(7)
C2F' 0.084(10) 0.074(10) 0.066(10) 0.000(8) 0.040(9) -0.007(9)
C3F' 0.116(14) 0.081(11) 0.116(13) 0.036(11) -0.020(13) 0.019(11)

loop_
_atom_type_symbol
_atom_type_description
_atom_type_scat_dispersion_real
_atom_type_scat_dispersion_imag
_atom_type_scat_source
C C .0033 .0016 'International Tables Vol C Tables 4.2.6.8 and 6.1.1.4'
H H .0000 .0000 'International Tables Vol C Tables 4.2.6.8 and 6.1.1.4'
B B .0013 .0007 'International Tables Vol C Tables 4.2.6.8 and 6.1.1.4'
N N .0061 .0033 'International Tables Vol C Tables 4.2.6.8 and 6.1.1.4'
O O .0106 .0060 'International Tables Vol C Tables 4.2.6.8 and 6.1.1.4'
S S .1246 .1234 'International Tables Vol C Tables 4.2.6.8 and 6.1.1.4'
Fe Fe .3463 .8444 'International Tables Vol C Tables 4.2.6.8 and 6.1.1.4'
Co Co .3494 .9721 'International Tables Vol C Tables 4.2.6.8 and 6.1.1.4'
F F .0171 .0103 'International Tables Vol C Tables 4.2.6.8 and 6.1.1.4'

loop_
_geom_angle_atom_site_label_1
_geom_angle_atom_site_label_2
_geom_angle_atom_site_label_3
_geom_angle
_geom_angle_site_symmetry_1
_geom_angle_site_symmetry_3
_geom_angle_publ_flag
C18 Fe1 C16 85.25(11) . . ?
C18 Fe1 C17 87.26(12) . . ?
C16 Fe1 C17 87.78(12) . . ?
C18 Fe1 N3 94.30(10) . . ?
C16 Fe1 N3 91.67(10) . . ?
C17 Fe1 N3 178.30(11) . . ?
C18 Fe1 N5 91.59(10) . . ?
C16 Fe1 N5 176.80(11) . . ?
C17 Fe1 N5 91.54(10) . . ?
N3 Fe1 N5 89.09(9) . . ?
C18 Fe1 N1 175.69(10) . . ?
C16 Fe1 N1 92.69(10) . . ?
C17 Fe1 N1 88.88(10) . . ?
N3 Fe1 N1 89.54(9) . . ?
N5 Fe1 N1 90.43(9) . . ?
N6 B1 N2 109.4(2) . . ?
N6 B1 N4 108.1(2) . . ?
N2 B1 N4 107.1(2) . . ?
N6 B1 H1 110.7 . . ?
N2 B1 H1 110.7 . . ?
N4 B1 H1 110.7 . . ?
N7 Co1 N9 92.21(9) 3_565 . ?
N7 Co1 O1D 93.33(8) 3_565 . ?
N9 Co1 O1D 90.13(8) . . ?
N7 Co1 O1B 87.81(8) 3_565 . ?
N9 Co1 O1B 179.97(10) . . ?
O1D Co1 O1B 89.85(7) . . ?
N7 Co1 O1A 92.57(8) 3_565 . ?
N9 Co1 O1A 91.53(8) . . ?
O1D Co1 O1A 173.81(8) . . ?
O1B Co1 O1A 88.49(7) . . ?
N7 Co1 O1C 175.52(9) 3_565 . ?
N9 Co1 O1C 92.06(8) . . ?
O1D Co1 O1C 88.04(8) . . ?
O1B Co1 O1C 87.93(8) . . ?
O1A Co1 O1C 85.95(8) . . ?
C2 N1 N2 106.5(2) . . ?
C2 N1 Fe1 135.78(19) . . ?
N2 N1 Fe1 117.69(16) . . ?
C4 N2 N1 110.4(2) . . ?
C4 N2 B1 131.1(2) . . ?
N1 N2 B1 118.3(2) . . ?
C2 C1 H1A 109.5 . . ?
C2 C1 H1B 109.5 . . ?
H1A C1 H1B 109.5 . . ?
C2 C1 H1C 109.5 . . ?
H1A C1 H1C 109.5 . . ?
H1B C1 H1C 109.5 . . ?
N1 C2 C3 109.2(2) . . ?
N1 C2 C1 124.9(3) . . ?
C3 C2 C1 125.9(3) . . ?
C4 C3 C2 106.8(3) . . ?
C4 C3 H3 126.6 . . ?
C2 C3 H3 126.6 . . ?
N2 C4 C3 107.1(2) . . ?
N2 C4 C5 122.9(3) . . ?
C3 C4 C5 130.1(3) . . ?
C4 C5 H5A 109.5 . . ?
C4 C5 H5B 109.5 . . ?
H5A C5 H5B 109.5 . . ?
C4 C5 H5C 109.5 . . ?
H5A C5 H5C 109.5 . . ?
H5B C5 H5C 109.5 . . ?
C7 N3 N4 106.3(2) . . ?
C7 N3 Fe1 136.2(2) . . ?
N4 N3 Fe1 117.31(16) . . ?
C9 N4 N3 110.1(2) . . ?
C9 N4 B1 131.4(2) . . ?
N3 N4 B1 118.4(2) . . ?
C7 C6 H6A 109.5 . . ?
C7 C6 H6B 109.5 . . ?
H6A C6 H6B 109.5 . . ?
C7 C6 H6C 109.5 . . ?
H6A C6 H6C 109.5 . . ?
H6B C6 H6C 109.5 . . ?
N3 C7 C8 109.1(3) . . ?
N3 C7 C6 123.2(3) . . ?
C8 C7 C6 127.7(3) . . ?
C9 C8 C7 107.1(3) . . ?
C9 C8 H8 126.4 . . ?
C7 C8 H8 126.5 . . ?
N4 C9 C8 107.4(3) . . ?
N4 C9 C10 122.5(3) . . ?
C8 C9 C10 130.1(3) . . ?
C9 C10 H10A 109.5 . . ?
C9 C10 H10B 109.5 . . ?
H10A C10 H10B 109.5 . . ?
C9 C10 H10C 109.5 . . ?
H10A C10 H10C 109.5 . . ?
H10B C10 H10C 109.5 . . ?
C12 N5 N6 107.2(2) . . ?
C12 N5 Fe1 135.4(2) . . ?
N6 N5 Fe1 117.10(17) . . ?
C14 N6 N5 109.7(2) . . ?
C14 N6 B1 131.2(2) . . ?
N5 N6 B1 119.0(2) . . ?
C12 C11 H11A 109.5 . . ?
C12 C11 H11B 109.5 . . ?
H11A C11 H11B 109.5 . . ?
C12 C11 H11C 109.5 . . ?
H11A C11 H11C 109.5 . . ?
H11B C11 H11C 109.5 . . ?
N5 C12 C13 108.6(3) . . ?
N5 C12 C11 124.9(3) . . ?
C13 C12 C11 126.5(3) . . ?
C14 C13 C12 107.3(3) . . ?
C14 C13 H13 126.4 . . ?
C12 C13 H13 126.4 . . ?
N6 C14 C13 107.3(3) . . ?
N6 C14 C15 122.5(3) . . ?
C13 C14 C15 130.2(3) . . ?
C14 C15 H15A 109.5 . . ?
C14 C15 H15B 109.5 . . ?
H15A C15 H15B 109.5 . . ?
C14 C15 H15C 109.5 . . ?
H15A C15 H15C 109.5 . . ?
H15B C15 H15C 109.5 . . ?
N7 C16 Fe1 178.6(3) . . ?
C16 N7 Co1 175.4(2) . 3_565 ?
N8 C17 Fe1 178.6(3) . . ?
N9 C18 Fe1 176.7(2) . . ?
C18 N9 Co1 176.4(2) . . ?
C1A O1A Co1 129.76(19) . . ?
O1A C1A N1A 123.2(3) . . ?
O1A C1A H1A1 118.4 . . ?
N1A C1A H1A1 118.4 . . ?
C1A N1A C3A 122.0(3) . . ?
C1A N1A C2A 120.6(2) . . ?
C3A N1A C2A 117.2(2) . . ?
N1A C2A H2A1 109.5 . . ?
N1A C2A H2A2 109.5 . . ?
H2A1 C2A H2A2 109.5 . . ?
N1A C2A H2A3 109.5 . . ?
H2A1 C2A H2A3 109.5 . . ?
H2A2 C2A H2A3 109.5 . . ?
N1A C3A H3A1 109.5 . . ?
N1A C3A H3A2 109.5 . . ?
H3A1 C3A H3A2 109.5 . . ?
N1A C3A H3A3 109.5 . . ?
H3A1 C3A H3A3 109.5 . . ?
H3A2 C3A H3A3 109.5 . . ?
C1B O1B Co1 124.39(19) . . ?
O1B C1B N1B 124.9(3) . . ?
O1B C1B H1B1 117.6 . . ?
N1B C1B H1B1 117.6 . . ?
C1B N1B C2B 120.6(3) . . ?
C1B N1B C3B 121.8(3) . . ?
C2B N1B C3B 117.6(3) . . ?
N1B C2B H2B1 109.5 . . ?
N1B C2B H2B2 109.5 . . ?
H2B1 C2B H2B2 109.5 . . ?
N1B C2B H2B3 109.5 . . ?
H2B1 C2B H2B3 109.5 . . ?
H2B2 C2B H2B3 109.5 . . ?
N1B C3B H3B1 109.5 . . ?
N1B C3B H3B2 109.5 . . ?
H3B1 C3B H3B2 109.5 . . ?
N1B C3B H3B3 109.5 . . ?
H3B1 C3B H3B3 109.5 . . ?
H3B2 C3B H3B3 109.5 . . ?
C1C O1C Co1 117.31(19) . . ?
O1C C1C N1C 124.7(3) . . ?
O1C C1C H1C1 117.7 . . ?
N1C C1C H1C1 117.7 . . ?
C1C N1C C2C 121.9(3) . . ?
C1C N1C C3C 120.8(3) . . ?
C2C N1C C3C 117.2(3) . . ?
N1C C2C H2C1 109.5 . . ?
N1C C2C H2C2 109.5 . . ?
H2C1 C2C H2C2 109.5 . . ?
N1C C2C H2C3 109.5 . . ?
H2C1 C2C H2C3 109.5 . . ?
H2C2 C2C H2C3 109.5 . . ?
N1C C3C H3C1 109.5 . . ?
N1C C3C H3C2 109.5 . . ?
H3C1 C3C H3C2 109.5 . . ?
N1C C3C H3C3 109.5 . . ?
H3C1 C3C H3C3 109.5 . . ?
H3C2 C3C H3C3 109.5 . . ?
C1D O1D Co1 124.97(18) . . ?
O1D C1D N1D 123.9(3) . . ?
O1D C1D H1D 118.0 . . ?
N1D C1D H1D 118.0 . . ?
C1D N1D C2D 121.3(2) . . ?
C1D N1D C3D 121.9(3) . . ?
C2D N1D C3D 116.8(2) . . ?
N1D C2D H2D1 109.5 . . ?
N1D C2D H2D2 109.5 . . ?
H2D1 C2D H2D2 109.5 . . ?
N1D C2D H2D3 109.5 . . ?
H2D1 C2D H2D3 109.5 . . ?
H2D2 C2D H2D3 109.5 . . ?
N1D C3D H3D1 109.5 . . ?
N1D C3D H3D2 109.5 . . ?
H3D1 C3D H3D2 109.5 . . ?
N1D C3D H3D3 109.5 . . ?
H3D1 C3D H3D3 109.5 . . ?
H3D2 C3D H3D3 109.5 . . ?
O3E S1E O2E 114.86(14) . . ?
O3E S1E O1E 115.13(15) . . ?
O2E S1E O1E 115.61(13) . . ?
O3E S1E C1E 103.58(15) . . ?
O2E S1E C1E 102.96(15) . . ?
O1E S1E C1E 102.02(14) . . ?
F1E C1E F3E 107.1(3) . . ?
F1E C1E F2E 107.5(3) . . ?
F3E C1E F2E 107.0(3) . . ?
F1E C1E S1E 111.7(2) . . ?
F3E C1E S1E 111.8(2) . . ?
F2E C1E S1E 111.4(2) . . ?
O1F C1F N1F 116.0(8) . . ?
O1F C1F H1F 122.0 . . ?
N1F C1F H1F 122.0 . . ?
C1F N1F C3F 122.9(8) . . ?
C1F N1F C2F 120.5(7) . . ?
C3F N1F C2F 116.3(8) . . ?
C1F' O1F' H1F' 109.3 . . ?
O1F' C1F' N1F' 128(2) . . ?
O1F' C1F' H1F' 116.2 . . ?
N1F' C1F' H1F' 116.1 . . ?
C1F' N1F' C3F' 122(2) . . ?
C1F' N1F' C2F' 114.2(19) . . ?
C3F' N1F' C2F' 108.0(17) . . ?
N1F' C2F' H2F4 109.5 . . ?
N1F' C2F' H2F5 109.5 . . ?
H2F4 C2F' H2F5 109.5 . . ?
N1F' C2F' H2F6 109.4 . . ?
H2F4 C2F' H2F6 109.5 . . ?
H2F5 C2F' H2F6 109.5 . . ?
N1F' C3F' H3F4 109.5 . . ?
N1F' C3F' H3F5 109.4 . . ?
H3F4 C3F' H3F5 109.5 . . ?
N1F' C3F' H3F6 109.6 . . ?
H3F4 C3F' H3F6 109.5 . . ?
H3F5 C3F' H3F6 109.5 . . ?

loop_
_geom_bond_atom_site_label_1
_geom_bond_atom_site_label_2
_geom_bond_distance
_geom_bond_site_symmetry_2
_geom_bond_publ_flag
Fe1 C18 1.916(3) . ?
Fe1 C16 1.921(3) . ?
Fe1 C17 1.922(3) . ?
Fe1 N3 1.987(2) . ?
Fe1 N5 1.993(2) . ?
Fe1 N1 2.013(2) . ?
B1 N6 1.531(4) . ?
B1 N2 1.534(4) . ?
B1 N4 1.541(4) . ?
B1 H1 1.0000 . ?
Co1 N7 2.077(2) 3_565 ?
Co1 N9 2.082(2) . ?
Co1 O1D 2.0878(19) . ?
Co1 O1B 2.0884(19) . ?
Co1 O1A 2.1130(19) . ?
Co1 O1C 2.1282(19) . ?
N1 C2 1.352(3) . ?
N1 N2 1.366(3) . ?
N2 C4 1.352(3) . ?
C1 C2 1.496(4) . ?
C1 H1A 0.9800 . ?
C1 H1B 0.9800 . ?
C1 H1C 0.9800 . ?
C2 C3 1.387(4) . ?
C3 C4 1.379(4) . ?
C3 H3 0.9500 . ?
C4 C5 1.491(4) . ?
C5 H5A 0.9800 . ?
C5 H5B 0.9800 . ?
C5 H5C 0.9800 . ?
N3 C7 1.354(3) . ?
N3 N4 1.380(3) . ?
N4 C9 1.345(3) . ?
C6 C7 1.495(4) . ?
C6 H6A 0.9800 . ?
C6 H6B 0.9800 . ?
C6 H6C 0.9800 . ?
C7 C8 1.387(4) . ?
C8 C9 1.377(4) . ?
C8 H8 0.9500 . ?
C9 C10 1.499(4) . ?
C10 H10A 0.9800 . ?
C10 H10B 0.9800 . ?
C10 H10C 0.9800 . ?
N5 C12 1.353(3) . ?
N5 N6 1.376(3) . ?
N6 C14 1.355(3) . ?
C11 C12 1.495(4) . ?
C11 H11A 0.9800 . ?
C11 H11B 0.9800 . ?
C11 H11C 0.9800 . ?
C12 C13 1.393(4) . ?
C13 C14 1.379(4) . ?
C13 H13 0.9500 . ?
C14 C15 1.498(4) . ?
C15 H15A 0.9800 . ?
C15 H15B 0.9800 . ?
C15 H15C 0.9800 . ?
C16 N7 1.149(3) . ?
N7 Co1 2.076(2) 3_565 ?
C17 N8 1.161(3) . ?
C18 N9 1.163(3) . ?
O1A C1A 1.247(3) . ?
C1A N1A 1.328(3) . ?
C1A H1A1 0.9500 . ?
N1A C3A 1.450(3) . ?
N1A C2A 1.454(4) . ?
C2A H2A1 0.9800 . ?
C2A H2A2 0.9800 . ?
C2A H2A3 0.9800 . ?
C3A H3A1 0.9800 . ?
C3A H3A2 0.9800 . ?
C3A H3A3 0.9800 . ?
O1B C1B 1.238(3) . ?
C1B N1B 1.311(4) . ?
C1B H1B1 0.9500 . ?
N1B C2B 1.417(4) . ?
N1B C3B 1.460(4) . ?
C2B H2B1 0.9800 . ?
C2B H2B2 0.9800 . ?
C2B H2B3 0.9800 . ?
C3B H3B1 0.9800 . ?
C3B H3B2 0.9800 . ?
C3B H3B3 0.9800 . ?
O1C C1C 1.253(3) . ?
C1C N1C 1.318(4) . ?
C1C H1C1 0.9500 . ?
N1C C2C 1.457(4) . ?
N1C C3C 1.463(4) . ?
C2C H2C1 0.9800 . ?
C2C H2C2 0.9800 . ?
C2C H2C3 0.9800 . ?
C3C H3C1 0.9800 . ?
C3C H3C2 0.9800 . ?
C3C H3C3 0.9800 . ?
O1D C1D 1.245(3) . ?
C1D N1D 1.321(3) . ?
C1D H1D 0.9500 . ?
N1D C2D 1.455(4) . ?
N1D C3D 1.455(4) . ?
C2D H2D1 0.9800 . ?
C2D H2D2 0.9800 . ?
C2D H2D3 0.9800 . ?
C3D H3D1 0.9800 . ?
C3D H3D2 0.9800 . ?
C3D H3D3 0.9800 . ?
S1E O3E 1.434(2) . ?
S1E O2E 1.437(2) . ?
S1E O1E 1.442(2) . ?
S1E C1E 1.827(3) . ?
C1E F1E 1.326(4) . ?
C1E F3E 1.334(4) . ?
C1E F2E 1.338(4) . ?
O1F C1F 1.213(8) . ?
O1F H1F 0.8512 . ?
C1F N1F 1.350(10) . ?
C1F H1F 0.9500 . ?
N1F C3F 1.427(8) . ?
N1F C2F 1.428(9) . ?
C2F H2F1 0.9800 . ?
C2F H2F2 0.9800 . ?
C2F H2F3 0.9800 . ?
C3F H3F1 0.9800 . ?
C3F H3F2 0.9800 . ?
C3F H3F3 0.9800 . ?
O1F' C1F' 1.188(17) . ?
O1F' H1F' 0.8400 . ?
C1F' N1F' 1.334(18) . ?
C1F' H1F' 0.9500 . ?
N1F' C3F' 1.420(18) . ?
N1F' C2F' 1.436(16) . ?
C2F' H2F4 0.9800 . ?
C2F' H2F5 0.9800 . ?
C2F' H2F6 0.9800 . ?
C3F' H3F4 0.9800 . ?
C3F' H3F5 0.9800 . ?
C3F' H3F6 0.9800 . ?

loop_
_geom_torsion_atom_site_label_1
_geom_torsion_atom_site_label_2
_geom_torsion_atom_site_label_3
_geom_torsion_atom_site_label_4
_geom_torsion
_geom_torsion_site_symmetry_1
_geom_torsion_site_symmetry_2
_geom_torsion_site_symmetry_3
_geom_torsion_site_symmetry_4
_geom_torsion_publ_flag
C18 Fe1 N1 C2 -20.1(15) . . . . ?
C16 Fe1 N1 C2 41.2(3) . . . . ?
C17 Fe1 N1 C2 -46.5(3) . . . . ?
N3 Fe1 N1 C2 132.9(3) . . . . ?
N5 Fe1 N1 C2 -138.0(3) . . . . ?
C18 Fe1 N1 N2 159.0(13) . . . . ?
C16 Fe1 N1 N2 -139.61(19) . . . . ?
C17 Fe1 N1 N2 132.66(19) . . . . ?
N3 Fe1 N1 N2 -47.96(18) . . . . ?
N5 Fe1 N1 N2 41.12(18) . . . . ?
C2 N1 N2 C4 0.0(3) . . . . ?
Fe1 N1 N2 C4 -179.41(17) . . . . ?
C2 N1 N2 B1 -175.4(2) . . . . ?
Fe1 N1 N2 B1 5.3(3) . . . . ?
N6 B1 N2 C4 124.8(3) . . . . ?
N4 B1 N2 C4 -118.3(3) . . . . ?
N6 B1 N2 N1 -61.0(3) . . . . ?
N4 B1 N2 N1 55.9(3) . . . . ?
N2 N1 C2 C3 -0.5(3) . . . . ?
Fe1 N1 C2 C3 178.7(2) . . . . ?
N2 N1 C2 C1 179.3(3) . . . . ?
Fe1 N1 C2 C1 -1.5(4) . . . . ?
N1 C2 C3 C4 0.8(3) . . . . ?
C1 C2 C3 C4 -178.9(3) . . . . ?
N1 N2 C4 C3 0.5(3) . . . . ?
B1 N2 C4 C3 175.1(3) . . . . ?
N1 N2 C4 C5 -179.8(2) . . . . ?
B1 N2 C4 C5 -5.2(4) . . . . ?
C2 C3 C4 N2 -0.8(3) . . . . ?
C2 C3 C4 C5 179.5(3) . . . . ?
C18 Fe1 N3 C7 44.6(3) . . . . ?
C16 Fe1 N3 C7 -40.8(3) . . . . ?
C17 Fe1 N3 C7 -112(4) . . . . ?
N5 Fe1 N3 C7 136.1(3) . . . . ?
N1 Fe1 N3 C7 -133.5(3) . . . . ?
C18 Fe1 N3 N4 -141.86(19) . . . . ?
C16 Fe1 N3 N4 132.78(19) . . . . ?
C17 Fe1 N3 N4 62(4) . . . . ?
N5 Fe1 N3 N4 -50.33(19) . . . . ?
N1 Fe1 N3 N4 40.10(19) . . . . ?
C7 N3 N4 C9 1.4(3) . . . . ?
Fe1 N3 N4 C9 -173.93(18) . . . . ?
C7 N3 N4 B1 -176.3(2) . . . . ?
Fe1 N3 N4 B1 8.4(3) . . . . ?
N6 B1 N4 C9 -124.2(3) . . . . ?
N2 B1 N4 C9 118.1(3) . . . . ?
N6 B1 N4 N3 53.0(3) . . . . ?
N2 B1 N4 N3 -64.8(3) . . . . ?
N4 N3 C7 C8 -1.3(3) . . . . ?
Fe1 N3 C7 C8 172.8(2) . . . . ?
N4 N3 C7 C6 179.8(3) . . . . ?
Fe1 N3 C7 C6 -6.2(5) . . . . ?
N3 C7 C8 C9 0.6(3) . . . . ?
C6 C7 C8 C9 179.6(3) . . . . ?
N3 N4 C9 C8 -1.1(3) . . . . ?
B1 N4 C9 C8 176.2(3) . . . . ?
N3 N4 C9 C10 177.2(3) . . . . ?
B1 N4 C9 C10 -5.5(5) . . . . ?
C7 C8 C9 N4 0.3(3) . . . . ?
C7 C8 C9 C10 -177.8(3) . . . . ?
C18 Fe1 N5 C12 -34.5(3) . . . . ?
C16 Fe1 N5 C12 -25(2) . . . . ?
C17 Fe1 N5 C12 52.8(3) . . . . ?
N3 Fe1 N5 C12 -128.8(3) . . . . ?
N1 Fe1 N5 C12 141.7(3) . . . . ?
C18 Fe1 N5 N6 137.74(19) . . . . ?
C16 Fe1 N5 N6 147.2(19) . . . . ?
C17 Fe1 N5 N6 -134.96(19) . . . . ?
N3 Fe1 N5 N6 43.47(18) . . . . ?
N1 Fe1 N5 N6 -46.07(18) . . . . ?
C12 N5 N6 C14 0.8(3) . . . . ?
Fe1 N5 N6 C14 -173.49(17) . . . . ?
C12 N5 N6 B1 178.9(2) . . . . ?
Fe1 N5 N6 B1 4.6(3) . . . . ?
N2 B1 N6 C14 -127.1(3) . . . . ?
N4 B1 N6 C14 116.6(3) . . . . ?
N2 B1 N6 N5 55.3(3) . . . . ?
N4 B1 N6 N5 -60.9(3) . . . . ?
N6 N5 C12 C13 0.0(3) . . . . ?
Fe1 N5 C12 C13 172.7(2) . . . . ?
N6 N5 C12 C11 -178.8(2) . . . . ?
Fe1 N5 C12 C11 -6.1(4) . . . . ?
N5 C12 C13 C14 -0.7(3) . . . . ?
C11 C12 C13 C14 178.1(3) . . . . ?
N5 N6 C14 C13 -1.2(3) . . . . ?
B1 N6 C14 C13 -179.0(3) . . . . ?
N5 N6 C14 C15 178.9(2) . . . . ?
B1 N6 C14 C15 1.2(4) . . . . ?
C12 C13 C14 N6 1.2(3) . . . . ?
C12 C13 C14 C15 -179.0(3) . . . . ?
C18 Fe1 C16 N7 37(10) . . . . ?
C17 Fe1 C16 N7 -50(10) . . . . ?
N3 Fe1 C16 N7 132(10) . . . . ?
N5 Fe1 C16 N7 28(11) . . . . ?
N1 Fe1 C16 N7 -139(10) . . . . ?
Fe1 C16 N7 Co1 132(9) . . . 3_565 ?
C18 Fe1 C17 N8 -131(11) . . . . ?
C16 Fe1 C17 N8 -45(11) . . . . ?
N3 Fe1 C17 N8 26(14) . . . . ?
N5 Fe1 C17 N8 138(11) . . . . ?
N1 Fe1 C17 N8 48(11) . . . . ?
C16 Fe1 C18 N9 -75(4) . . . . ?
C17 Fe1 C18 N9 13(4) . . . . ?
N3 Fe1 C18 N9 -167(4) . . . . ?
N5 Fe1 C18 N9 104(4) . . . . ?
N1 Fe1 C18 N9 -14(5) . . . . ?
Fe1 C18 N9 Co1 -17(8) . . . . ?
N7 Co1 N9 C18 91(4) 3_565 . . . ?
O1D Co1 N9 C18 -176(4) . . . . ?
O1B Co1 N9 C18 -137(100) . . . . ?
O1A Co1 N9 C18 -2(4) . . . . ?
O1C Co1 N9 C18 -87(4) . . . . ?
N7 Co1 O1A C1A -83.2(2) 3_565 . . . ?
N9 Co1 O1A C1A 9.1(2) . . . . ?
O1D Co1 O1A C1A 114.5(7) . . . . ?
O1B Co1 O1A C1A -170.9(2) . . . . ?
O1C Co1 O1A C1A 101.0(2) . . . . ?
Co1 O1A C1A N1A -159.2(2) . . . . ?
O1A C1A N1A C3A 178.6(3) . . . . ?
O1A C1A N1A C2A 3.8(4) . . . . ?
N7 Co1 O1B C1B 129.1(2) 3_565 . . . ?
N9 Co1 O1B C1B -2(100) . . . . ?
O1D Co1 O1B C1B 35.8(2) . . . . ?
O1A Co1 O1B C1B -138.3(2) . . . . ?
O1C Co1 O1B C1B -52.3(2) . . . . ?
Co1 O1B C1B N1B -168.0(2) . . . . ?
O1B C1B N1B C2B 1.3(5) . . . . ?
O1B C1B N1B C3B -175.3(3) . . . . ?
N7 Co1 O1C C1C -41.0(12) 3_565 . . . ?
N9 Co1 O1C C1C 121.1(2) . . . . ?
O1D Co1 O1C C1C -148.9(2) . . . . ?
O1B Co1 O1C C1C -58.9(2) . . . . ?
O1A Co1 O1C C1C 29.7(2) . . . . ?
Co1 O1C C1C N1C -165.0(2) . . . . ?
O1C C1C N1C C2C -3.9(5) . . . . ?
O1C C1C N1C C3C -179.7(3) . . . . ?
N7 Co1 O1D C1D 18.2(2) 3_565 . . . ?
N9 Co1 O1D C1D -74.0(2) . . . . ?
O1B Co1 O1D C1D 106.0(2) . . . . ?
O1A Co1 O1D C1D -180(48) . . . . ?
O1C Co1 O1D C1D -166.1(2) . . . . ?
Co1 O1D C1D N1D 166.4(2) . . . . ?
O1D C1D N1D C2D -0.8(4) . . . . ?
O1D C1D N1D C3D 178.0(3) . . . . ?
O3E S1E C1E F1E 179.9(2) . . . . ?
O2E S1E C1E F1E 59.9(3) . . . . ?
O1E S1E C1E F1E -60.2(3) . . . . ?
O3E S1E C1E F3E -60.1(3) . . . . ?
O2E S1E C1E F3E 180.0(2) . . . . ?
O1E S1E C1E F3E 59.8(3) . . . . ?
O3E S1E C1E F2E 59.6(3) . . . . ?
O2E S1E C1E F2E -60.3(3) . . . . ?
O1E S1E C1E F2E 179.5(2) . . . . ?
O1F C1F N1F C3F 177.4(11) . . . . ?
O1F C1F N1F C2F 4.8(18) . . . . ?
O1F' C1F' N1F' C3F' -164(2) . . . . ?
O1F' C1F' N1F' C2F' -31(5) . . . . ?
